data_4113076
loop_
_publ_author_name
'Mathias O. Senge'
'Sabine S. Hatscher'
'Arno Wiehe'
'Katja Dahms'
'Andrea Kelling'

_publ_section_title
;
 The Dithianyl Group as a Synthon in Porphyrin Chemistry: Condensation
 Reactions and Preparation of Formylporphyrins under Basic Conditions
;
_journal_name_full 'Journal of the American Chemical Society'
_journal_page_first 13634
_journal_page_last 13635
_journal_paper_doi 10.1021/ja045223u
_journal_volume 126
_journal_year 2004
_chemical_formula_moiety 'C40 H34 N4 S4'
_chemical_formula_sum 'C40 H34 N4 S4'
_chemical_formula_weight 698.99
_chemical_name_systematic
; 
 5,15-Bis(1,3-dithanyl)-10,20-diphenylporphyrin
;
_space_group_IT_number 14
_symmetry_cell_setting monoclinic
_symmetry_space_group_name_Hall '-P 2ybc'
_symmetry_space_group_name_H-M 'P 1 21/c 1'
_atom_sites_solution_hydrogens geom
_atom_sites_solution_primary direct
_atom_sites_solution_secondary difmap
_audit_creation_method SHELXL-97
_cell_angle_alpha 90.00
_cell_angle_beta 92.974(9)
_cell_angle_gamma 90.00
_cell_formula_units_Z 2
_cell_length_a 6.6701(7)
_cell_length_b 12.0093(16)
_cell_length_c 21.684(3)
_cell_measurement_reflns_used 4824
_cell_measurement_temperature 210(2)
_cell_measurement_theta_max 26.13
_cell_measurement_theta_min 1.69
_cell_volume 1734.6(4)
_computing_cell_refinement 'STOE X-AREA'
_computing_data_collection 'STOE X-AREA'
_computing_data_reduction 'STOE X-RED'
_computing_molecular_graphics 'Shelxtl-Plus XP'
_computing_structure_refinement 'SHELXL-97 (Sheldrick, 1997)'
_computing_structure_solution 'SHELXS-97 (Sheldrick, 1990)'
_diffrn_ambient_temperature 210
_diffrn_detector 'image plate (34 cm diameter)'
_diffrn_detector_area_resol_mean 6.67
_diffrn_detector_type STOE
_diffrn_measured_fraction_theta_full 1.000
_diffrn_measured_fraction_theta_max 1.000
_diffrn_measurement_details
;
180 frames, detector distance = 100 mm
;
_diffrn_measurement_device '2-circle goniometer'
_diffrn_measurement_device_type 'STOE IPDS 2'
_diffrn_measurement_method 'rotation method, delta omega = 1.0 deg'
_diffrn_radiation_collimation '0.5 mm diameter, multiple pinhole'
_diffrn_radiation_monochromator 'plane graphite'
_diffrn_radiation_polarisn_norm 0
_diffrn_radiation_type 'Mo K\a'
_diffrn_radiation_wavelength 0.71073
_diffrn_reflns_av_R_equivalents 0.0995
_diffrn_reflns_av_sigmaI/netI 0.1102
_diffrn_reflns_limit_h_max 7
_diffrn_reflns_limit_h_min -7
_diffrn_reflns_limit_k_max 14
_diffrn_reflns_limit_k_min -14
_diffrn_reflns_limit_l_max 25
_diffrn_reflns_limit_l_min -25
_diffrn_reflns_number 10886
_diffrn_reflns_theta_full 25.00
_diffrn_reflns_theta_max 25.00
_diffrn_reflns_theta_min 1.88
_diffrn_source
;
sealed X-ray tube, 12 x 0.4 mm long-fine focus
;
_diffrn_source_current 40
_diffrn_source_power 2.00
_diffrn_source_voltage 50
_exptl_absorpt_coefficient_mu 0.310
_exptl_absorpt_correction_T_max 0.928
_exptl_absorpt_correction_T_min 0.870
_exptl_absorpt_correction_type none
_exptl_crystal_colour purple
_exptl_crystal_density_diffrn 1.338
_exptl_crystal_density_meas ?
_exptl_crystal_description plate
_exptl_crystal_F_000 732
_exptl_crystal_size_max 0.45
_exptl_crystal_size_mid 0.20
_exptl_crystal_size_min 0.06
_refine_diff_density_max 0.235
_refine_diff_density_min -0.232
_refine_diff_density_rms 0.056
_refine_ls_extinction_method none
_refine_ls_goodness_of_fit_ref 0.891
_refine_ls_hydrogen_treatment mixed
_refine_ls_matrix_type full
_refine_ls_number_parameters 261
_refine_ls_number_reflns 3043
_refine_ls_number_restraints 0
_refine_ls_restrained_S_all 0.891
_refine_ls_R_factor_all 0.1250
_refine_ls_R_factor_gt 0.0581
_refine_ls_shift/su_max 0.000
_refine_ls_shift/su_mean 0.000
_refine_ls_structure_factor_coef Fsqd
_refine_ls_weighting_details 'calc w=1/[\s^2^(Fo^2^)+(0.0461P)^2^+0.0000P] where P=(Fo^2^+2Fc^2^)/3'
_refine_ls_weighting_scheme calc
_refine_ls_wR_factor_gt 0.0994
_refine_ls_wR_factor_ref 0.1166
_reflns_number_gt 1617
_reflns_number_total 3043
_reflns_threshold_expression >2sigma(I)
_cod_data_source_file ja045223usi20040807_125604.cif
_cod_data_source_block ms446
_cod_depositor_comments
;
The following automatic conversions were performed:

'_exptl_crystal_density_meas' value 'n/d' was changed to '?' - the
value is perceived as not measured.

Automatic conversion script
Id: cif_fix_values 3008 2015-01-20 13:52:24Z robertas 
;
_cod_database_code 4113076

loop_
_symmetry_equiv_pos_as_xyz
'x, y, z'
'-x, y+1/2, -z+1/2'
'-x, -y, -z'
'x, -y-1/2, z-1/2'

loop_
_atom_site_label
_atom_site_type_symbol
_atom_site_fract_x
_atom_site_fract_y
_atom_site_fract_z
_atom_site_U_iso_or_equiv
_atom_site_adp_type
_atom_site_occupancy
_atom_site_symmetry_multiplicity
_atom_site_calc_flag
_atom_site_refinement_flags
N21 N 0.6461(4) 0.8606(2) 0.03998(13) 0.0333(7) Uani 1 1 d .
H21 H 0.5916 0.9232 0.0278 0.040 Uiso 0.50 1 calc PR
N23 N 0.6900(4) 1.0085(2) -0.07035(13) 0.0331(7) Uani 1 1 d .
H23 H 0.5983 1.0045 -0.0433 0.040 Uiso 0.50 1 calc PR
C5 C 0.4295(6) 0.8248(3) 0.12652(16) 0.0365(9) Uani 1 1 d .
C6 C 0.5904(6) 0.8006(3) 0.09033(17) 0.0368(9) Uani 1 1 d .
C7 C 0.7214(7) 0.7070(4) 0.0948(2) 0.0478(11) Uani 1 1 d .
H7 H 0.724(6) 0.657(3) 0.1228(18) 0.046(12) Uiso 1 1 d .
C8 C 0.8455(7) 0.7110(3) 0.0473(2) 0.0459(11) Uani 1 1 d .
H8 H 0.937(5) 0.660(3) 0.0371(14) 0.028(10) Uiso 1 1 d .
C9 C 0.7997(6) 0.8082(3) 0.01160(17) 0.0359(9) Uani 1 1 d .
C10 C 0.8913(5) 0.8406(3) -0.04185(16) 0.0345(9) Uani 1 1 d .
C11 C 0.8458(5) 0.9372(3) -0.07669(16) 0.0347(9) Uani 1 1 d .
C12 C 0.9665(7) 0.9736(4) -0.12658(19) 0.0470(11) Uani 1 1 d .
H12 H 1.069(6) 0.937(3) -0.1363(18) 0.050(13) Uiso 1 1 d .
C13 C 0.8835(7) 1.0665(4) -0.14986(19) 0.0458(11) Uani 1 1 d .
H13 H 0.925(5) 1.111(3) -0.1813(16) 0.035(10) Uiso 1 1 d .
C14 C 0.7066(6) 1.0875(3) -0.11495(15) 0.0348(9) Uani 1 1 d .
C51 C 0.3922(7) 0.7478(3) 0.18079(18) 0.0439(10) Uani 1 1 d .
H51 H 0.283(6) 0.778(3) 0.2038(16) 0.040(11) Uiso 1 1 d .
S1 S 0.6091(2) 0.73883(11) 0.23514(6) 0.0680(4) Uani 1 1 d .
C52 C 0.4920(11) 0.6582(5) 0.2940(2) 0.0712(16) Uani 1 1 d .
H52B H 0.375(9) 0.700(5) 0.309(2) 0.09(2) Uiso 1 1 d .
H52A H 0.605(7) 0.650(4) 0.325(2) 0.078(15) Uiso 1 1 d .
C53 C 0.4164(9) 0.5466(4) 0.2726(2) 0.0585(13) Uani 1 1 d .
H53B H 0.526(8) 0.502(5) 0.256(2) 0.076(16) Uiso 1 1 d .
H53A H 0.372(8) 0.507(5) 0.310(3) 0.095(18) Uiso 1 1 d .
C54 C 0.2406(8) 0.5529(5) 0.2254(3) 0.0630(14) Uani 1 1 d .
H54B H 0.199(7) 0.473(4) 0.217(2) 0.072(15) Uiso 1 1 d .
H54A H 0.149(7) 0.602(5) 0.244(2) 0.078(17) Uiso 1 1 d .
S2 S 0.30146(18) 0.61427(9) 0.15293(5) 0.0507(3) Uani 1 1 d .
C101 C 1.0451(6) 0.7630(3) -0.06457(18) 0.0391(9) Uani 1 1 d .
C102 C 1.0043(8) 0.6944(5) -0.1146(3) 0.086(2) Uani 1 1 d .
H102 H 0.8784 0.6989 -0.1360 0.103 Uiso 1 1 calc R
C103 C 1.1461(8) 0.6182(5) -0.1340(3) 0.098(2) Uani 1 1 d .
H103 H 1.1157 0.5723 -0.1683 0.118 Uiso 1 1 calc R
C104 C 1.3269(7) 0.6105(4) -0.1033(2) 0.0614(13) Uani 1 1 d .
H104 H 1.4219 0.5582 -0.1155 0.074 Uiso 1 1 calc R
C105 C 1.3695(7) 0.6778(4) -0.0554(2) 0.0725(16) Uani 1 1 d .
H105 H 1.4963 0.6732 -0.0346 0.087 Uiso 1 1 calc R
C106 C 1.2327(6) 0.7533(4) -0.0361(2) 0.0645(14) Uani 1 1 d .
H106 H 1.2682 0.7997 -0.0024 0.077 Uiso 1 1 calc R

loop_
_atom_site_aniso_label
_atom_site_aniso_U_11
_atom_site_aniso_U_22
_atom_site_aniso_U_33
_atom_site_aniso_U_23
_atom_site_aniso_U_13
_atom_site_aniso_U_12
N21 0.0327(18) 0.0284(16) 0.0385(17) 0.0021(14) 0.0010(14) 0.0075(15)
N23 0.0356(19) 0.0288(16) 0.0349(17) -0.0037(13) 0.0030(13) 0.0034(15)
C5 0.047(2) 0.031(2) 0.0315(19) -0.0015(16) -0.0026(18) 0.0023(18)
C6 0.039(2) 0.030(2) 0.041(2) 0.0051(17) -0.0020(18) 0.0029(18)
C7 0.050(3) 0.042(2) 0.051(3) 0.012(2) -0.003(2) 0.012(2)
C8 0.039(3) 0.038(2) 0.061(3) 0.007(2) 0.002(2) 0.014(2)
C9 0.032(2) 0.032(2) 0.042(2) 0.0025(17) -0.0053(18) 0.0058(18)
C10 0.032(2) 0.0305(19) 0.040(2) -0.0005(17) -0.0043(17) 0.0016(17)
C11 0.032(2) 0.034(2) 0.038(2) -0.0049(16) -0.0011(17) 0.0060(18)
C12 0.042(3) 0.049(3) 0.050(3) 0.000(2) 0.011(2) 0.011(2)
C13 0.052(3) 0.042(2) 0.044(2) 0.008(2) 0.014(2) 0.007(2)
C14 0.045(2) 0.031(2) 0.0283(19) -0.0038(16) 0.0030(17) 0.0041(18)
C51 0.056(3) 0.037(2) 0.039(2) 0.0052(18) 0.001(2) 0.011(2)
S1 0.0885(10) 0.0579(8) 0.0546(7) 0.0141(6) -0.0235(6) -0.0132(7)
C52 0.103(5) 0.069(3) 0.041(3) 0.010(2) -0.012(3) 0.017(4)
C53 0.065(4) 0.055(3) 0.057(3) 0.021(3) 0.010(3) 0.008(3)
C54 0.061(4) 0.056(3) 0.073(3) 0.020(3) 0.008(3) 0.002(3)
S2 0.0566(7) 0.0428(6) 0.0523(6) 0.0057(5) -0.0014(5) 0.0004(6)
C101 0.034(2) 0.032(2) 0.051(2) -0.0020(18) 0.0006(18) 0.0065(19)
C102 0.051(3) 0.080(4) 0.121(4) -0.058(3) -0.031(3) 0.029(3)
C103 0.070(4) 0.080(4) 0.141(5) -0.069(4) -0.026(4) 0.025(3)
C104 0.045(3) 0.038(2) 0.101(4) -0.013(3) 0.012(3) 0.012(2)
C105 0.035(3) 0.080(4) 0.101(4) -0.031(3) -0.010(3) 0.020(3)
C106 0.038(3) 0.078(3) 0.075(3) -0.036(3) -0.010(2) 0.012(3)

loop_
_atom_type_symbol
_atom_type_description
_atom_type_scat_dispersion_real
_atom_type_scat_dispersion_imag
_atom_type_scat_source
C C 0.0033 0.0016 'International Tables Vol C Tables 4.2.6.8 and 6.1.1.4'
H H 0.0000 0.0000 'International Tables Vol C Tables 4.2.6.8 and 6.1.1.4'
N N 0.0061 0.0033 'International Tables Vol C Tables 4.2.6.8 and 6.1.1.4'
S S 0.1246 0.1234 'International Tables Vol C Tables 4.2.6.8 and 6.1.1.4'

loop_
_geom_angle_atom_site_label_1
_geom_angle_atom_site_label_2
_geom_angle_atom_site_label_3
_geom_angle
_geom_angle_site_symmetry_1
_geom_angle_site_symmetry_3
C9 N21 C6 110.7(3) . .
C11 N23 C14 106.0(3) . .
C6 C5 C14 124.4(3) . 3_675
C6 C5 C51 118.0(3) . .
C14 C5 C51 117.5(3) 3_675 .
N21 C6 C5 125.9(3) . .
N21 C6 C7 106.1(3) . .
C5 C6 C7 127.9(4) . .
C8 C7 C6 108.5(4) . .
C7 C8 C9 108.7(4) . .
N21 C9 C10 127.9(3) . .
N21 C9 C8 106.0(4) . .
C10 C9 C8 126.2(4) . .
C9 C10 C11 125.7(3) . .
C9 C10 C101 116.1(3) . .
C11 C10 C101 118.1(3) . .
N23 C11 C10 127.5(3) . .
N23 C11 C12 110.1(3) . .
C10 C11 C12 122.4(3) . .
C13 C12 C11 107.4(4) . .
C12 C13 C14 106.3(4) . .
N23 C14 C5 125.0(3) . 3_675
N23 C14 C13 110.2(3) . .
C5 C14 C13 124.8(3) 3_675 .
C5 C51 S2 110.2(3) . .
C5 C51 S1 112.2(3) . .
S2 C51 S1 113.9(2) . .
C52 S1 C51 97.5(3) . .
C53 C52 S1 114.2(4) . .
C52 C53 C54 113.6(4) . .
C53 C54 S2 114.0(4) . .
C54 S2 C51 99.1(2) . .
C106 C101 C102 116.2(4) . .
C106 C101 C10 122.2(4) . .
C102 C101 C10 121.6(4) . .
C101 C102 C103 121.3(4) . .
C104 C103 C102 119.9(5) . .
C105 C104 C103 119.4(4) . .
C104 C105 C106 121.4(4) . .
C105 C106 C101 121.8(4) . .

loop_
_geom_bond_atom_site_label_1
_geom_bond_atom_site_label_2
_geom_bond_distance
_geom_bond_site_symmetry_2
N21 C9 1.375(5) .
N21 C6 1.376(5) .
N23 C11 1.358(4) .
N23 C14 1.364(4) .
C5 C6 1.392(5) .
C5 C14 1.404(5) 3_675
C5 C51 1.527(5) .
C6 C7 1.424(6) .
C7 C8 1.354(6) .
C8 C9 1.426(5) .
C9 C10 1.393(5) .
C10 C11 1.409(5) .
C10 C101 1.488(5) .
C11 C12 1.449(6) .
C12 C13 1.334(6) .
C13 C14 1.457(6) .
C14 C5 1.404(5) 3_675
C51 S2 1.807(4) .
C51 S1 1.821(4) .
S1 C52 1.812(6) .
C52 C53 1.498(7) .
C53 C54 1.518(7) .
C54 S2 1.800(5) .
C101 C106 1.371(5) .
C101 C102 1.378(6) .
C102 C103 1.397(7) .
C103 C104 1.350(7) .
C104 C105 1.333(6) .
C105 C106 1.368(6) .

loop_
_geom_torsion_atom_site_label_1
_geom_torsion_atom_site_label_2
_geom_torsion_atom_site_label_3
_geom_torsion_atom_site_label_4
_geom_torsion
_geom_torsion_site_symmetry_1
_geom_torsion_site_symmetry_4
C9 N21 C6 C5 -174.5(4) . .
C9 N21 C6 C7 1.9(4) . .
C14 C5 C6 N21 3.0(6) 3_675 .
C51 C5 C6 N21 -179.9(3) . .
C14 C5 C6 C7 -172.6(4) 3_675 .
C51 C5 C6 C7 4.5(6) . .
N21 C6 C7 C8 -1.7(5) . .
C5 C6 C7 C8 174.6(4) . .
C6 C7 C8 C9 0.9(5) . .
C6 N21 C9 C10 177.3(3) . .
C6 N21 C9 C8 -1.4(4) . .
C7 C8 C9 N21 0.3(5) . .
C7 C8 C9 C10 -178.5(4) . .
N21 C9 C10 C11 1.9(6) . .
C8 C9 C10 C11 -179.6(4) . .
N21 C9 C10 C101 -175.8(3) . .
C8 C9 C10 C101 2.7(5) . .
C14 N23 C11 C10 -178.8(3) . .
C14 N23 C11 C12 0.8(4) . .
C9 C10 C11 N23 -9.5(6) . .
C101 C10 C11 N23 168.2(3) . .
C9 C10 C11 C12 170.9(4) . .
C101 C10 C11 C12 -11.4(5) . .
N23 C11 C12 C13 0.2(5) . .
C10 C11 C12 C13 179.8(4) . .
C11 C12 C13 C14 -1.1(5) . .
C11 N23 C14 C5 177.3(3) . 3_675
C11 N23 C14 C13 -1.5(4) . .
C12 C13 C14 N23 1.6(5) . .
C12 C13 C14 C5 -177.1(4) . 3_675
C6 C5 C51 S2 -70.2(4) . .
C14 C5 C51 S2 107.1(3) 3_675 .
C6 C5 C51 S1 57.9(4) . .
C14 C5 C51 S1 -124.9(3) 3_675 .
C5 C51 S1 C52 173.0(3) . .
S2 C51 S1 C52 -60.9(3) . .
C51 S1 C52 C53 60.5(5) . .
S1 C52 C53 C54 -67.5(7) . .
C52 C53 C54 S2 65.5(6) . .
C53 C54 S2 C51 -57.9(5) . .
C5 C51 S2 C54 -172.4(3) . .
S1 C51 S2 C54 60.4(3) . .
C9 C10 C101 C106 -74.4(5) . .
C11 C10 C101 C106 107.7(5) . .
C9 C10 C101 C102 103.6(5) . .
C11 C10 C101 C102 -74.3(6) . .
C106 C101 C102 C103 1.1(8) . .
C10 C101 C102 C103 -177.1(5) . .
C101 C102 C103 C104 0.4(10) . .
C102 C103 C104 C105 -1.4(10) . .
C103 C104 C105 C106 1.1(9) . .
C104 C105 C106 C101 0.4(9) . .
C102 C101 C106 C105 -1.5(8) . .
C10 C101 C106 C105 176.6(5) . .
